data_7120112
loop_
_publ_author_name
'Hawes, Chris S.'
'Lynes, Amy D.'
'Byrne, Kevin'
'Schmitt, Wolfgang'
'Ryan, Gavin'
'M\"obius, Matthias E.'
'Gunnlaugsson, Thorfinnur'

_publ_section_title
;
 A resilient and luminescent stimuli-responsive hydrogel from a
 heterotopic 1,8-naphthalimide-derived ligand
;
_journal_name_full 'Chem. Commun.'
_journal_paper_doi 10.1039/C7CC03482B
_journal_year 2017
_chemical_formula_moiety 'C50 H30 Cd N4 O10'
_chemical_formula_sum 'C50 H30 Cd N4 O10'
_chemical_formula_weight 959.18
_space_group_crystal_system triclinic
_space_group_IT_number 2
_space_group_name_Hall '-P 1'
_space_group_name_H-M_alt 'P -1'
_symmetry_space_group_name_Hall '-P 1'
_symmetry_space_group_name_H-M 'P -1'
_atom_sites_solution_hydrogens geom
_audit_creation_date 2017-03-15
_audit_creation_method
;
Olex2 1.2
(compiled 2017.03.02 svn.r3394 for OlexSys, GUI svn.r5324)
;
_audit_update_record
;
2017-03-28 deposited with the CCDC.
2017-05-11 downloaded from the CCDC.
;
_cell_angle_alpha 66.4860(10)
_cell_angle_beta 85.011(2)
_cell_angle_gamma 82.452(2)
_cell_formula_units_Z 1
_cell_length_a 4.6567(2)
_cell_length_b 15.5275(5)
_cell_length_c 17.3063(6)
_cell_measurement_reflns_used 8148
_cell_measurement_temperature 100(2)
_cell_measurement_theta_max 30.37
_cell_measurement_theta_min 2.273
_cell_volume 1136.69(7)
_computing_cell_refinement 'SAINT V8.35A (2016)'
_computing_data_reduction 'SAINT V8.35A (2016)'
_computing_molecular_graphics 'Olex2 (Dolomanov et al., 2009)'
_computing_publication_material 'Olex2 (Dolomanov et al., 2009)'
_computing_structure_refinement 'ShelXL (Sheldrick, 2015)'
_diffrn_ambient_temperature 100.0
_diffrn_detector_area_resol_mean 8
_diffrn_measured_fraction_theta_full 1.000
_diffrn_measured_fraction_theta_max 0.999
_diffrn_measurement_device_type 'Bruker APEX-II CCD'
_diffrn_measurement_method '\w and \f scans'
_diffrn_radiation_monochromator graphite
_diffrn_radiation_type MoK\a
_diffrn_radiation_wavelength 0.71073
_diffrn_reflns_av_R_equivalents 0.0700
_diffrn_reflns_av_unetI/netI 0.0627
_diffrn_reflns_Laue_measured_fraction_full 1.000
_diffrn_reflns_Laue_measured_fraction_max 0.999
_diffrn_reflns_limit_h_max 6
_diffrn_reflns_limit_h_min -6
_diffrn_reflns_limit_k_max 22
_diffrn_reflns_limit_k_min -22
_diffrn_reflns_limit_l_max 24
_diffrn_reflns_limit_l_min -24
_diffrn_reflns_number 34854
_diffrn_reflns_point_group_measured_fraction_full 1.000
_diffrn_reflns_point_group_measured_fraction_max 0.999
_diffrn_reflns_theta_full 26.000
_diffrn_reflns_theta_max 30.616
_diffrn_reflns_theta_min 1.506
_diffrn_source 'sealed tube'
_diffrn_standards_number 0
_exptl_absorpt_coefficient_mu 0.543
_exptl_absorpt_correction_T_max 0.7461
_exptl_absorpt_correction_T_min 0.6608
_exptl_absorpt_correction_type multi-scan
_exptl_absorpt_process_details
'SADABS-2014/5 (Bruker,2014/5) was used for absorption correction. wR2(int) was 0.0639 before and 0.0535 after correction. The Ratio of minimum to maximum transmission is 0.8857. The \l/2 correction factor is 0.00150.'
_exptl_crystal_colour colourless
_exptl_crystal_colour_primary colourless
_exptl_crystal_density_diffrn 1.401
_exptl_crystal_description block
_exptl_crystal_F_000 486
_exptl_crystal_size_max 0.2
_exptl_crystal_size_mid 0.1
_exptl_crystal_size_min 0.04
_refine_diff_density_max 0.902
_refine_diff_density_min -1.242
_refine_diff_density_rms 0.089
_refine_ls_extinction_method none
_refine_ls_goodness_of_fit_ref 1.033
_refine_ls_hydrogen_treatment constr
_refine_ls_matrix_type full
_refine_ls_number_parameters 295
_refine_ls_number_reflns 7012
_refine_ls_number_restraints 0
_refine_ls_restrained_S_all 1.033
_refine_ls_R_factor_all 0.0601
_refine_ls_R_factor_gt 0.0427
_refine_ls_shift/su_max 0.000
_refine_ls_shift/su_mean 0.000
_refine_ls_structure_factor_coef Fsqd
_refine_ls_weighting_details 'w=1/[\s^2^(Fo^2^)+(0.0424P)^2^+0.1436P] where P=(Fo^2^+2Fc^2^)/3'
_refine_ls_weighting_scheme calc
_refine_ls_wR_factor_gt 0.0852
_refine_ls_wR_factor_ref 0.0896
_reflns_Friedel_coverage 0.000
_reflns_number_gt 5788
_reflns_number_total 7012
_reflns_threshold_expression 'I > 2\s(I)'
_cod_data_source_file c7cc03482b2.cif
_cod_data_source_block 1
_cod_database_code 7120112
_shelx_shelxl_version_number 2014/7
_shelx_space_group_comment
;
The symmetry employed for this shelxl refinement is uniquely defined
by the following loop, which should always be used as a source of
symmetry information in preference to the above space-group names.
They are only intended as comments.
;
_shelx_estimated_absorpt_t_max 0.979
_shelx_estimated_absorpt_t_min 0.899
_olex2_refinement_description
;
1. Fixed Uiso
 At 1.2 times of:
  All C(H) groups, All C(H,H) groups
2.a Secondary CH2 refined with riding coordinates:
 C6(H6A,H6B)
2.b Aromatic/amide H refined with riding coordinates:
 C1(H1), C2(H2), C4(H4), C5(H5), C9(H9), C10(H10), C11(H11), C14(H14),
 C15(H15), C20(H20), C21(H21), C23(H23), C24(H24)
;
_olex2_submission_special_instructions 'No special instructions were received'

loop_
_space_group_symop_operation_xyz
'x, y, z'
'-x, -y, -z'

loop_
_atom_site_label
_atom_site_type_symbol
_atom_site_fract_x
_atom_site_fract_y
_atom_site_fract_z
_atom_site_U_iso_or_equiv
_atom_site_adp_type
_atom_site_occupancy
_atom_site_site_symmetry_order
_atom_site_calc_flag
_atom_site_refinement_flags_posn
_atom_site_refinement_flags_adp
_atom_site_refinement_flags_occupancy
Cd1 Cd 0.0000 0.0000 1.0000 0.01875(7) Uani 1 2 d S T P
O1 O 0.2084(3) 0.11061(11) 0.88672(9) 0.0245(3) Uani 1 1 d . . .
O2 O 0.6399(3) 0.02487(11) 0.90293(9) 0.0252(3) Uani 1 1 d . . .
O3 O 0.8182(4) 0.34189(11) 0.53491(9) 0.0277(4) Uani 1 1 d . . .
O4 O 0.3512(3) 0.28001(11) 0.22559(9) 0.0244(3) Uani 1 1 d . . .
O5 O 0.9249(4) 0.51368(11) 0.08437(9) 0.0274(3) Uani 1 1 d . . .
N1 N 0.8399(4) 0.13102(12) 0.03517(11) 0.0220(4) Uani 1 1 d . . .
N2 N 0.6611(4) 0.38944(12) 0.15595(10) 0.0187(3) Uani 1 1 d . . .
C1 C 0.6311(6) 0.19591(18) -0.00701(16) 0.0351(6) Uani 1 1 d . . .
H1 H 0.5365 0.1853 -0.0484 0.042 Uiso 1 1 calc R . .
C2 C 0.5445(5) 0.27780(17) 0.00611(15) 0.0309(5) Uani 1 1 d . . .
H2 H 0.3944 0.3219 -0.0259 0.037 Uiso 1 1 calc R . .
C3 C 0.6775(5) 0.29521(14) 0.06603(12) 0.0202(4) Uani 1 1 d . . .
C4 C 0.8938(5) 0.22871(16) 0.10982(14) 0.0266(5) Uani 1 1 d . . .
H4 H 0.9918 0.2377 0.1515 0.032 Uiso 1 1 calc R . .
C5 C 0.9680(5) 0.14833(16) 0.09281(14) 0.0269(5) Uani 1 1 d . . .
H5 H 1.1179 0.1032 0.1238 0.032 Uiso 1 1 calc R . .
C6 C 0.5852(5) 0.38693(15) 0.07624(13) 0.0226(4) Uani 1 1 d . . .
H6A H 0.6743 0.4381 0.0291 0.027 Uiso 1 1 calc R . .
H6B H 0.3723 0.4006 0.0714 0.027 Uiso 1 1 calc R . .
C7 C 0.8337(5) 0.45858(14) 0.15189(13) 0.0206(4) Uani 1 1 d . . .
C8 C 0.8977(5) 0.46193(14) 0.23299(13) 0.0192(4) Uani 1 1 d . . .
C9 C 1.0677(5) 0.52876(15) 0.23242(14) 0.0236(4) Uani 1 1 d . . .
H9 H 1.1391 0.5725 0.1804 0.028 Uiso 1 1 calc R . .
C10 C 1.1351(5) 0.53211(15) 0.30858(14) 0.0257(5) Uani 1 1 d . . .
H10 H 1.2509 0.5785 0.3078 0.031 Uiso 1 1 calc R . .
C11 C 1.0349(5) 0.46887(15) 0.38430(14) 0.0242(5) Uani 1 1 d . . .
H11 H 1.0852 0.4712 0.4354 0.029 Uiso 1 1 calc R . .
C12 C 0.8578(5) 0.40042(14) 0.38699(13) 0.0197(4) Uani 1 1 d . . .
C13 C 0.7440(5) 0.33384(15) 0.46336(13) 0.0218(4) Uani 1 1 d . . .
C14 C 0.5731(5) 0.26858(15) 0.46310(13) 0.0228(4) Uani 1 1 d . . .
H14 H 0.5015 0.2244 0.5149 0.027 Uiso 1 1 calc R . .
C15 C 0.5035(5) 0.26707(15) 0.38597(13) 0.0215(4) Uani 1 1 d . . .
H15 H 0.3828 0.2222 0.3861 0.026 Uiso 1 1 calc R . .
C16 C 0.6084(5) 0.32992(14) 0.31052(12) 0.0189(4) Uani 1 1 d . . .
C17 C 0.5265(5) 0.32910(14) 0.23049(13) 0.0195(4) Uani 1 1 d . . .
C18 C 0.7884(4) 0.39667(14) 0.30989(13) 0.0185(4) Uani 1 1 d . . .
C19 C 0.7208(5) 0.27733(16) 0.61349(13) 0.0243(5) Uani 1 1 d . . .
C20 C 0.4767(5) 0.30509(16) 0.65274(14) 0.0259(5) Uani 1 1 d . . .
H20 H 0.3677 0.3644 0.6250 0.031 Uiso 1 1 calc R . .
C21 C 0.3933(5) 0.24495(16) 0.73337(13) 0.0235(4) Uani 1 1 d . . .
H21 H 0.2242 0.2629 0.7606 0.028 Uiso 1 1 calc R . .
C22 C 0.5555(5) 0.15861(15) 0.77454(13) 0.0205(4) Uani 1 1 d . . .
C23 C 0.8006(5) 0.13264(16) 0.73350(14) 0.0255(5) Uani 1 1 d . . .
H23 H 0.9132 0.0741 0.7615 0.031 Uiso 1 1 calc R . .
C24 C 0.8828(5) 0.19119(17) 0.65215(14) 0.0276(5) Uani 1 1 d . . .
H24 H 1.0470 0.1724 0.6237 0.033 Uiso 1 1 calc R . .
C25 C 0.4625(5) 0.09192(15) 0.86225(13) 0.0205(4) Uani 1 1 d . . .

loop_
_atom_site_aniso_label
_atom_site_aniso_U_11
_atom_site_aniso_U_22
_atom_site_aniso_U_33
_atom_site_aniso_U_23
_atom_site_aniso_U_13
_atom_site_aniso_U_12
Cd1 0.02141(13) 0.02147(12) 0.01627(11) -0.01085(9) -0.00174(8) -0.00026(8)
O1 0.0227(8) 0.0293(8) 0.0222(8) -0.0113(7) -0.0012(6) -0.0007(6)
O2 0.0284(9) 0.0278(8) 0.0217(7) -0.0114(6) -0.0075(6) -0.0004(7)
O3 0.0360(10) 0.0345(9) 0.0182(7) -0.0124(7) -0.0005(6) -0.0159(7)
O4 0.0282(9) 0.0266(8) 0.0225(8) -0.0117(6) -0.0042(6) -0.0083(6)
O5 0.0351(9) 0.0244(8) 0.0203(8) -0.0046(6) -0.0006(7) -0.0091(7)
N1 0.0240(10) 0.0234(9) 0.0219(9) -0.0124(7) -0.0008(7) -0.0020(7)
N2 0.0251(10) 0.0155(8) 0.0165(8) -0.0067(7) -0.0036(7) -0.0026(7)
C1 0.0365(14) 0.0419(14) 0.0372(13) -0.0269(12) -0.0196(11) 0.0095(11)
C2 0.0339(14) 0.0314(12) 0.0317(12) -0.0179(10) -0.0159(10) 0.0093(10)
C3 0.0250(11) 0.0190(10) 0.0159(9) -0.0058(8) -0.0004(8) -0.0043(8)
C4 0.0318(13) 0.0265(11) 0.0254(11) -0.0145(9) -0.0109(9) 0.0036(9)
C5 0.0316(13) 0.0253(11) 0.0259(11) -0.0132(9) -0.0097(9) 0.0052(9)
C6 0.0293(12) 0.0212(10) 0.0180(10) -0.0080(8) -0.0065(8) -0.0005(9)
C7 0.0214(11) 0.0157(10) 0.0247(11) -0.0081(8) -0.0047(8) 0.0013(8)
C8 0.0204(10) 0.0157(9) 0.0225(10) -0.0087(8) -0.0034(8) 0.0003(8)
C9 0.0274(12) 0.0166(10) 0.0266(11) -0.0076(9) -0.0026(9) -0.0032(8)
C10 0.0296(12) 0.0191(10) 0.0327(12) -0.0130(9) -0.0025(9) -0.0068(9)
C11 0.0239(11) 0.0273(11) 0.0277(11) -0.0168(9) -0.0059(9) -0.0018(9)
C12 0.0203(11) 0.0201(10) 0.0210(10) -0.0107(8) -0.0024(8) -0.0003(8)
C13 0.0232(11) 0.0256(11) 0.0195(10) -0.0111(9) -0.0040(8) -0.0024(8)
C14 0.0263(12) 0.0253(11) 0.0175(10) -0.0075(8) -0.0006(8) -0.0080(9)
C15 0.0241(11) 0.0219(10) 0.0225(10) -0.0106(8) -0.0028(8) -0.0081(8)
C16 0.0200(10) 0.0200(10) 0.0185(10) -0.0089(8) -0.0033(8) -0.0018(8)
C17 0.0212(11) 0.0183(10) 0.0206(10) -0.0090(8) -0.0037(8) -0.0004(8)
C18 0.0182(10) 0.0169(9) 0.0219(10) -0.0095(8) -0.0043(8) 0.0014(8)
C19 0.0286(12) 0.0314(12) 0.0184(10) -0.0130(9) -0.0026(8) -0.0099(9)
C20 0.0290(12) 0.0255(11) 0.0252(11) -0.0106(9) -0.0064(9) -0.0036(9)
C21 0.0216(11) 0.0288(11) 0.0245(11) -0.0146(9) -0.0004(8) -0.0045(9)
C22 0.0208(11) 0.0251(11) 0.0198(10) -0.0128(8) -0.0022(8) -0.0026(8)
C23 0.0246(12) 0.0301(12) 0.0235(11) -0.0129(9) -0.0018(9) -0.0003(9)
C24 0.0251(12) 0.0382(13) 0.0238(11) -0.0168(10) 0.0006(9) -0.0042(10)
C25 0.0213(11) 0.0237(10) 0.0219(10) -0.0141(9) -0.0032(8) -0.0029(8)

loop_
_atom_type_symbol
_atom_type_description
_atom_type_scat_dispersion_real
_atom_type_scat_dispersion_imag
_atom_type_scat_source
C C 0.0033 0.0016 'International Tables Vol C Tables 4.2.6.8 and 6.1.1.4'
H H 0.0000 0.0000 'International Tables Vol C Tables 4.2.6.8 and 6.1.1.4'
Cd Cd -0.8075 1.2024 'International Tables Vol C Tables 4.2.6.8 and 6.1.1.4'
N N 0.0061 0.0033 'International Tables Vol C Tables 4.2.6.8 and 6.1.1.4'
O O 0.0106 0.0060 'International Tables Vol C Tables 4.2.6.8 and 6.1.1.4'

loop_
_geom_angle_atom_site_label_1
_geom_angle_atom_site_label_2
_geom_angle_atom_site_label_3
_geom_angle
_geom_angle_site_symmetry_1
_geom_angle_site_symmetry_3
O1 Cd1 O1 180.0 . 2_557
O1 Cd1 O2 82.60(5) . 1_455
O1 Cd1 O2 97.40(5) . 2_657
O1 Cd1 O2 97.40(5) 2_557 1_455
O1 Cd1 O2 82.60(5) 2_557 2_657
O1 Cd1 N1 97.21(6) . 2_656
O1 Cd1 N1 97.21(6) 2_557 1_456
O1 Cd1 N1 82.79(6) 2_557 2_656
O1 Cd1 N1 82.79(6) . 1_456
O2 Cd1 O2 180.0 1_455 2_657
N1 Cd1 O2 97.43(6) 1_456 1_455
N1 Cd1 O2 97.43(6) 2_656 2_657
N1 Cd1 O2 82.57(6) 1_456 2_657
N1 Cd1 O2 82.57(6) 2_656 1_455
N1 Cd1 N1 180.00(7) 2_656 1_456
C25 O1 Cd1 119.55(14) . .
C25 O2 Cd1 135.93(13) . 1_655
C13 O3 C19 118.26(16) . .
C1 N1 Cd1 121.01(14) . 1_654
C1 N1 C5 116.47(18) . .
C5 N1 Cd1 122.28(14) . 1_654
C7 N2 C6 118.02(17) . .
C7 N2 C17 124.41(16) . .
C17 N2 C6 117.13(16) . .
N1 C1 H1 118.2 . .
N1 C1 C2 123.6(2) . .
C2 C1 H1 118.2 . .
C1 C2 H2 120.2 . .
C1 C2 C3 119.6(2) . .
C3 C2 H2 120.2 . .
C2 C3 C6 118.09(19) . .
C4 C3 C2 117.2(2) . .
C4 C3 C6 124.67(18) . .
C3 C4 H4 120.2 . .
C3 C4 C5 119.63(19) . .
C5 C4 H4 120.2 . .
N1 C5 C4 123.5(2) . .
N1 C5 H5 118.3 . .
C4 C5 H5 118.3 . .
N2 C6 C3 115.43(17) . .
N2 C6 H6A 108.4 . .
N2 C6 H6B 108.4 . .
C3 C6 H6A 108.4 . .
C3 C6 H6B 108.4 . .
H6A C6 H6B 107.5 . .
O5 C7 N2 121.12(18) . .
O5 C7 C8 121.94(19) . .
N2 C7 C8 116.94(18) . .
C9 C8 C7 119.20(19) . .
C9 C8 C18 120.63(18) . .
C18 C8 C7 120.17(18) . .
C8 C9 H9 119.9 . .
C8 C9 C10 120.1(2) . .
C10 C9 H9 119.9 . .
C9 C10 H10 119.7 . .
C11 C10 C9 120.54(19) . .
C11 C10 H10 119.7 . .
C10 C11 H11 119.6 . .
C10 C11 C12 120.71(19) . .
C12 C11 H11 119.6 . .
C11 C12 C13 123.37(18) . .
C11 C12 C18 119.03(19) . .
C13 C12 C18 117.60(18) . .
O3 C13 C12 114.42(18) . .
C14 C13 O3 124.12(19) . .
C14 C13 C12 121.46(18) . .
C13 C14 H14 120.0 . .
C13 C14 C15 119.99(19) . .
C15 C14 H14 120.0 . .
C14 C15 H15 119.6 . .
C16 C15 C14 120.70(19) . .
C16 C15 H15 119.6 . .
C15 C16 C17 119.94(18) . .
C15 C16 C18 119.93(18) . .
C18 C16 C17 120.11(18) . .
O4 C17 N2 119.02(18) . .
O4 C17 C16 123.91(19) . .
N2 C17 C16 117.07(17) . .
C8 C18 C12 118.95(18) . .
C16 C18 C8 120.73(18) . .
C16 C18 C12 120.30(19) . .
C20 C19 O3 118.6(2) . .
C20 C19 C24 121.7(2) . .
C24 C19 O3 119.5(2) . .
C19 C20 H20 120.5 . .
C19 C20 C21 119.0(2) . .
C21 C20 H20 120.5 . .
C20 C21 H21 119.7 . .
C20 C21 C22 120.5(2) . .
C22 C21 H21 119.7 . .
C21 C22 C25 120.72(19) . .
C23 C22 C21 119.2(2) . .
C23 C22 C25 120.08(19) . .
C22 C23 H23 119.6 . .
C24 C23 C22 120.9(2) . .
C24 C23 H23 119.6 . .
C19 C24 C23 118.7(2) . .
C19 C24 H24 120.7 . .
C23 C24 H24 120.7 . .
O1 C25 C22 115.63(18) . .
O2 C25 O1 126.1(2) . .
O2 C25 C22 118.24(19) . .

loop_
_geom_bond_atom_site_label_1
_geom_bond_atom_site_label_2
_geom_bond_distance
_geom_bond_site_symmetry_2
Cd1 O1 2.2706(15) .
Cd1 O1 2.2706(15) 2_557
Cd1 O2 2.3632(14) 1_455
Cd1 O2 2.3632(14) 2_657
Cd1 N1 2.3614(17) 2_656
Cd1 N1 2.3614(17) 1_456
O1 C25 1.259(3) .
O2 Cd1 2.3633(14) 1_655
O2 C25 1.246(3) .
O3 C13 1.370(2) .
O3 C19 1.409(3) .
O4 C17 1.218(2) .
O5 C7 1.220(3) .
N1 Cd1 2.3615(17) 1_654
N1 C1 1.331(3) .
N1 C5 1.335(3) .
N2 C6 1.470(2) .
N2 C7 1.400(3) .
N2 C17 1.408(3) .
C1 H1 0.9500 .
C1 C2 1.382(3) .
C2 H2 0.9500 .
C2 C3 1.383(3) .
C3 C4 1.375(3) .
C3 C6 1.507(3) .
C4 H4 0.9500 .
C4 C5 1.388(3) .
C5 H5 0.9500 .
C6 H6A 0.9900 .
C6 H6B 0.9900 .
C7 C8 1.482(3) .
C8 C9 1.382(3) .
C8 C18 1.414(3) .
C9 H9 0.9500 .
C9 C10 1.403(3) .
C10 H10 0.9500 .
C10 C11 1.373(3) .
C11 H11 0.9500 .
C11 C12 1.413(3) .
C12 C13 1.424(3) .
C12 C18 1.425(3) .
C13 C14 1.370(3) .
C14 H14 0.9500 .
C14 C15 1.411(3) .
C15 H15 0.9500 .
C15 C16 1.376(3) .
C16 C17 1.473(3) .
C16 C18 1.412(3) .
C19 C20 1.382(3) .
C19 C24 1.384(3) .
C20 H20 0.9500 .
C20 C21 1.390(3) .
C21 H21 0.9500 .
C21 C22 1.393(3) .
C22 C23 1.391(3) .
C22 C25 1.521(3) .
C23 H23 0.9500 .
C23 C24 1.390(3) .
C24 H24 0.9500 .

loop_
_geom_torsion_atom_site_label_1
_geom_torsion_atom_site_label_2
_geom_torsion_atom_site_label_3
_geom_torsion_atom_site_label_4
_geom_torsion
_geom_torsion_site_symmetry_1
Cd1 O1 C25 O2 -15.0(3) .
Cd1 O1 C25 C22 164.95(12) .
Cd1 O2 C25 O1 -89.4(3) 1_655
Cd1 O2 C25 C22 90.7(2) 1_655
Cd1 N1 C1 C2 -174.6(2) 1_654
Cd1 N1 C5 C4 174.59(18) 1_654
O3 C13 C14 C15 178.6(2) .
O3 C19 C20 C21 -174.63(17) .
O3 C19 C24 C23 173.18(18) .
O5 C7 C8 C9 -0.6(3) .
O5 C7 C8 C18 -179.88(19) .
N1 C1 C2 C3 -0.1(4) .
N2 C7 C8 C9 179.87(19) .
N2 C7 C8 C18 0.6(3) .
C1 N1 C5 C4 0.1(4) .
C1 C2 C3 C4 0.2(4) .
C1 C2 C3 C6 177.7(2) .
C2 C3 C4 C5 -0.2(3) .
C2 C3 C6 N2 161.5(2) .
C3 C4 C5 N1 0.0(4) .
C4 C3 C6 N2 -21.2(3) .
C5 N1 C1 C2 0.0(4) .
C6 N2 C7 O5 -1.8(3) .
C6 N2 C7 C8 177.71(17) .
C6 N2 C17 O4 -1.7(3) .
C6 N2 C17 C16 178.49(17) .
C6 C3 C4 C5 -177.5(2) .
C7 N2 C6 C3 121.8(2) .
C7 N2 C17 O4 170.53(19) .
C7 N2 C17 C16 -9.3(3) .
C7 C8 C9 C10 -178.90(19) .
C7 C8 C18 C12 178.86(18) .
C7 C8 C18 C16 -2.4(3) .
C8 C9 C10 C11 0.4(3) .
C9 C8 C18 C12 -0.4(3) .
C9 C8 C18 C16 178.3(2) .
C9 C10 C11 C12 -1.2(3) .
C10 C11 C12 C13 -179.1(2) .
C10 C11 C12 C18 1.1(3) .
C11 C12 C13 O3 0.6(3) .
C11 C12 C13 C14 -180.0(2) .
C11 C12 C18 C8 -0.3(3) .
C11 C12 C18 C16 -179.07(19) .
C12 C13 C14 C15 -0.7(3) .
C13 O3 C19 C20 -98.6(2) .
C13 O3 C19 C24 86.3(2) .
C13 C12 C18 C8 179.90(19) .
C13 C12 C18 C16 1.2(3) .
C13 C14 C15 C16 0.8(3) .
C14 C15 C16 C17 -178.2(2) .
C14 C15 C16 C18 0.2(3) .
C15 C16 C17 O4 5.6(3) .
C15 C16 C17 N2 -174.59(18) .
C15 C16 C18 C8 -179.85(19) .
C15 C16 C18 C12 -1.1(3) .
C17 N2 C6 C3 -65.5(3) .
C17 N2 C7 O5 -174.00(19) .
C17 N2 C7 C8 5.5(3) .
C17 C16 C18 C8 -1.5(3) .
C17 C16 C18 C12 177.25(18) .
C18 C8 C9 C10 0.4(3) .
C18 C12 C13 O3 -179.67(18) .
C18 C12 C13 C14 -0.2(3) .
C18 C16 C17 O4 -172.8(2) .
C18 C16 C17 N2 7.0(3) .
C19 O3 C13 C12 -178.48(19) .
C19 O3 C13 C14 2.1(3) .
C19 C20 C21 C22 1.0(3) .
C20 C19 C24 C23 -1.8(3) .
C20 C21 C22 C23 -0.8(3) .
C20 C21 C22 C25 -179.08(18) .
C21 C22 C23 C24 -0.6(3) .
C21 C22 C25 O1 13.6(3) .
C21 C22 C25 O2 -166.44(19) .
C22 C23 C24 C19 1.9(3) .
C23 C22 C25 O1 -164.63(19) .
C23 C22 C25 O2 15.3(3) .
C24 C19 C20 C21 0.4(3) .
C25 C22 C23 C24 177.65(19) .
